data_7235433
loop_
_publ_author_name
'Rybakiewicz, Renata'
'Tszydel, Izabela'
'Zapala, Joanna'
'Skorka, Lukasz'
'Wamil, Damian'
'Djurado, David'
'P\'ecaut, Jacques'
'Ulanski, Jacek'
'Zagorska, Malgorzata'
'Pron, Adam'

_publ_section_title
;
 New semiconducting naphthalene bisimides N-substituted with alkoxyphenyl
 groups: spectroscopic, electrochemical, structural and electrical
 properties
;
_journal_issue 27
_journal_name_full 'RSC Adv.'
_journal_page_first 14089
_journal_paper_doi 10.1039/C4RA00052H
_journal_volume 4
_journal_year 2014
_chemical_formula_sum 'C34 H30 N2 O6'
_chemical_formula_weight 562.60
_space_group_IT_number 14
_space_group_name_Hall '-P 2ybc'
_space_group_name_H-M_alt 'P 1 21/c 1'
_symmetry_cell_setting monoclinic
_symmetry_space_group_name_H-M 'P 1 21/c 1'
_atom_sites_solution_hydrogens difmap
_atom_sites_solution_primary direct
_atom_sites_solution_secondary difmap
_audit_creation_method SHELXL-97
_cell_angle_alpha 90.00
_cell_angle_beta 100.002(5)
_cell_angle_gamma 90.00
_cell_formula_units_Z 2
_cell_length_a 5.0423(4)
_cell_length_b 33.7458(18)
_cell_length_c 7.9966(4)
_cell_measurement_reflns_used 1705
_cell_measurement_temperature 150(2)
_cell_measurement_theta_max 30.4376
_cell_measurement_theta_min 3.5320
_cell_volume 1339.99(15)
_computing_cell_refinement
;
CrysAlisPro, Agilent Technologies,
Version 1.171.36.20 (release 27-06-2012 CrysAlis171 .NET)
(compiled Jul 11 2012,15:38:31)
;
_computing_data_collection
;
CrysAlisPro, Agilent Technologies,
Version 1.171.36.20 (release 27-06-2012 CrysAlis171 .NET)
(compiled Jul 11 2012,15:38:31)
;
_computing_data_reduction
;
CrysAlisPro, Agilent Technologies,
Version 1.171.36.20 (release 27-06-2012 CrysAlis171 .NET)
(compiled Jul 11 2012,15:38:31)
;
_computing_molecular_graphics
;
Mercury 3.1 New software for searching the Cambridge Structural Database 
and visualizing crystal structures (I.J. Bruno, J.C. Cole, P.R. Edgington, 
M. Kessler, C.F. Macrae, P. McCabe, J. Pearson, R. Taylor, 
Acta Cryst., 2002, B58, 389-397)
;
_computing_publication_material 'SHELXS-97 (Sheldrick, 1990)'
_computing_structure_refinement
;
OLEX2: a complete structure solution, refinement and analysis program 
(O. V. Dolomanov, L. J. Bourhis, R. J. Gildea, J. A. K. Howard and 
H. Puschmann. J. Appl. Cryst. 2009, 42, 339-34).
;
_computing_structure_solution
;
SUPERFLIP program (Palatinus, L. & Chapuis, G. J. Appl. Cryst., 2007,
 40, 786-790)
;
_diffrn_ambient_temperature 150(2)
_diffrn_detector_area_resol_mean 15.9653
_diffrn_measured_fraction_theta_full 0.998
_diffrn_measured_fraction_theta_max 0.998
_diffrn_measurement_details
;
#__ type_ start__ end____ width___ exp.time_
  1 omega   -5.00   95.00   1.0000  220.0000
omega____ theta____ kappa____ phi______ frames
    -       25.4051   77.0000 -180.0000 100

#__ type_ start__ end____ width___ exp.time_
  2 omega   -5.00   96.00   1.0000  220.0000
omega____ theta____ kappa____ phi______ frames
    -       25.4051   77.0000  -60.0000 101

#__ type_ start__ end____ width___ exp.time_
  3 omega  -11.00   43.00   1.0000  220.0000
omega____ theta____ kappa____ phi______ frames
    -      -27.1239   77.0000   60.0000 54

#__ type_ start__ end____ width___ exp.time_
  4 omega  -57.00   43.00   1.0000  220.0000
omega____ theta____ kappa____ phi______ frames
    -      -27.1239   77.0000  -60.0000 100

#__ type_ start__ end____ width___ exp.time_
  5 omega    5.00   84.00   1.0000  220.0000
omega____ theta____ kappa____ phi______ frames
    -       25.4051   57.0000   60.0000 79

;
_diffrn_measurement_device_type 'Xcalibur, Sapphire3'
_diffrn_measurement_method '\w scans'
_diffrn_radiation_monochromator graphite
_diffrn_radiation_source 'fine-focus sealed tube'
_diffrn_radiation_type MoK\a
_diffrn_radiation_wavelength 0.71073
_diffrn_reflns_av_R_equivalents 0.1176
_diffrn_reflns_av_sigmaI/netI 0.1821
_diffrn_reflns_limit_h_max 7
_diffrn_reflns_limit_h_min -5
_diffrn_reflns_limit_k_max 48
_diffrn_reflns_limit_k_min -48
_diffrn_reflns_limit_l_max 11
_diffrn_reflns_limit_l_min -11
_diffrn_reflns_number 13871
_diffrn_reflns_theta_full 30.51
_diffrn_reflns_theta_max 30.51
_diffrn_reflns_theta_min 3.54
_exptl_absorpt_coefficient_mu 0.096
_exptl_absorpt_correction_T_max 0.9973
_exptl_absorpt_correction_T_min 0.9580
_exptl_absorpt_correction_type analytical
_exptl_absorpt_process_details
;
CrysAlisPro, Agilent Technologies,
Version 1.171.36.20 (release 27-06-2012 CrysAlis171 .NET)
(compiled Jul 11 2012,15:38:31)
Analytical numeric absorption correction using a multifaceted crystal
			model based on expressions derived by R.C. Clark & J.S. Reid.
(Clark, R. C. & Reid, J. S. (1995). Acta Cryst. A51, 887-897)
;
_exptl_crystal_colour 'translucent light yellow'
_exptl_crystal_density_diffrn 1.394
_exptl_crystal_density_method 'not measured'
_exptl_crystal_description needle
_exptl_crystal_F_000 592
_exptl_crystal_size_max 0.45
_exptl_crystal_size_mid 0.04
_exptl_crystal_size_min 0.03
_refine_diff_density_max 0.325
_refine_diff_density_min -0.312
_refine_diff_density_rms 0.071
_refine_ls_extinction_method none
_refine_ls_goodness_of_fit_ref 0.983
_refine_ls_hydrogen_treatment refall
_refine_ls_matrix_type full
_refine_ls_number_parameters 250
_refine_ls_number_reflns 4095
_refine_ls_number_restraints 0
_refine_ls_restrained_S_all 0.983
_refine_ls_R_factor_all 0.1826
_refine_ls_R_factor_gt 0.0784
_refine_ls_shift/su_max 0.000
_refine_ls_shift/su_mean 0.000
_refine_ls_structure_factor_coef Fsqd
_refine_ls_weighting_details 'calc w=1/[\s^2^(Fo^2^)+(0.0228P)^2^+0.0000P] where P=(Fo^2^+2Fc^2^)/3'
_refine_ls_weighting_scheme calc
_refine_ls_wR_factor_gt 0.1054
_refine_ls_wR_factor_ref 0.1419
_reflns_number_gt 1872
_reflns_number_total 4095
_reflns_threshold_expression >2sigma(I)
_cod_data_source_file c4ra00052h2.cif
_cod_data_source_block jz_but
_cod_original_cell_volume 1340.00(14)
_cod_database_code 7235433

loop_
_symmetry_equiv_pos_as_xyz
'x, y, z'
'-x, y+1/2, -z+1/2'
'-x, -y, -z'
'x, -y-1/2, z-1/2'

loop_
_atom_site_label
_atom_site_type_symbol
_atom_site_fract_x
_atom_site_fract_y
_atom_site_fract_z
_atom_site_U_iso_or_equiv
_atom_site_adp_type
_atom_site_occupancy
_atom_site_symmetry_multiplicity
_atom_site_calc_flag
O1 O 0.5649(4) 0.53773(5) -0.0822(2) 0.0252(5) Uani 1 1 d
O2 O -0.1800(4) 0.60951(5) -0.2990(2) 0.0266(5) Uani 1 1 d
O3 O 0.3879(4) 0.67368(5) 0.3788(2) 0.0255(5) Uani 1 1 d
N1 N 0.1743(5) 0.57100(6) -0.1769(2) 0.0194(5) Uani 1 1 d
C1 C 0.3534(6) 0.53940(7) -0.1818(3) 0.0193(6) Uani 1 1 d
C2 C 0.2708(5) 0.50866(7) -0.3134(3) 0.0166(6) Uani 1 1 d
C3 C 0.0381(5) 0.51457(7) -0.4363(3) 0.0168(6) Uani 1 1 d
C4 C -0.1214(5) 0.54903(7) -0.4371(3) 0.0164(6) Uani 1 1 d
C5 C -0.0505(6) 0.57918(8) -0.3013(3) 0.0185(6) Uani 1 1 d
C6 C 0.4214(6) 0.47491(8) -0.3137(3) 0.0198(6) Uani 1 1 d
H6 H 0.594(5) 0.4734(7) -0.224(3) 0.028(8) Uiso 1 1 d
C7 C -0.3445(6) 0.55426(8) -0.5609(3) 0.0206(6) Uani 1 1 d
H7 H -0.460(5) 0.5781(8) -0.558(3) 0.026(7) Uiso 1 1 d
C8 C 0.2272(6) 0.59797(7) -0.0322(3) 0.0193(6) Uani 1 1 d
C9 C 0.4263(6) 0.62642(8) -0.0223(3) 0.0233(6) Uani 1 1 d
H9 H 0.539(5) 0.6288(7) -0.109(3) 0.012(6) Uiso 1 1 d
C10 C 0.4739(6) 0.65132(8) 0.1167(3) 0.0215(6) Uani 1 1 d
H10 H 0.603(5) 0.6718(7) 0.124(3) 0.017(7) Uiso 1 1 d
C11 C 0.3221(6) 0.64768(7) 0.2460(3) 0.0201(6) Uani 1 1 d
C12 C 0.1244(6) 0.61911(8) 0.2356(3) 0.0230(6) Uani 1 1 d
H12 H 0.015(5) 0.6168(7) 0.321(3) 0.010(6) Uiso 1 1 d
C13 C 0.0764(6) 0.59401(8) 0.0942(3) 0.0230(6) Uani 1 1 d
H13 H -0.072(5) 0.5752(7) 0.083(3) 0.019(7) Uiso 1 1 d
C14 C 0.2446(7) 0.66993(9) 0.5193(3) 0.0271(7) Uani 1 1 d
H14A H 0.273(6) 0.6401(8) 0.571(3) 0.037(8) Uiso 1 1 d
H14B H 0.043(5) 0.6742(7) 0.473(3) 0.016(7) Uiso 1 1 d
C15 C 0.3508(7) 0.70128(9) 0.6470(3) 0.0287(7) Uani 1 1 d
H15A H 0.250(6) 0.6977(8) 0.755(3) 0.035(8) Uiso 1 1 d
H15B H 0.558(6) 0.6968(8) 0.688(3) 0.029(8) Uiso 1 1 d
C16 C 0.3039(7) 0.74382(9) 0.5845(4) 0.0311(7) Uani 1 1 d
H16A H 0.415(6) 0.7622(9) 0.663(3) 0.038(9) Uiso 1 1 d
H16B H 0.381(5) 0.7467(7) 0.471(3) 0.022(7) Uiso 1 1 d
C17 C 0.0113(8) 0.75634(12) 0.5537(5) 0.0436(9) Uani 1 1 d
H17A H -0.013(7) 0.7882(10) 0.512(4) 0.068(11) Uiso 1 1 d
H17B H -0.066(7) 0.7571(10) 0.664(4) 0.055(10) Uiso 1 1 d
H17C H -0.099(7) 0.7398(11) 0.473(4) 0.068(12) Uiso 1 1 d

loop_
_atom_site_aniso_label
_atom_site_aniso_U_11
_atom_site_aniso_U_22
_atom_site_aniso_U_33
_atom_site_aniso_U_23
_atom_site_aniso_U_13
_atom_site_aniso_U_12
O1 0.0266(12) 0.0252(10) 0.0208(9) -0.0035(8) -0.0044(8) 0.0002(9)
O2 0.0329(13) 0.0236(10) 0.0221(9) -0.0027(8) 0.0017(9) 0.0029(9)
O3 0.0340(13) 0.0244(10) 0.0188(9) -0.0072(8) 0.0067(9) -0.0049(9)
N1 0.0223(14) 0.0205(11) 0.0148(10) -0.0054(9) 0.0014(9) 0.0005(10)
C1 0.0251(17) 0.0189(13) 0.0137(12) -0.0003(10) 0.0031(11) -0.0026(12)
C2 0.0183(16) 0.0194(13) 0.0123(11) 0.0020(10) 0.0034(10) -0.0007(11)
C3 0.0203(15) 0.0184(13) 0.0123(11) -0.0006(9) 0.0049(11) -0.0015(11)
C4 0.0186(16) 0.0197(13) 0.0124(11) -0.0001(10) 0.0068(11) -0.0015(11)
C5 0.0224(17) 0.0221(13) 0.0119(11) 0.0006(10) 0.0060(11) -0.0027(11)
C6 0.0223(17) 0.0205(13) 0.0158(12) -0.0004(10) 0.0006(11) -0.0014(12)
C7 0.0241(18) 0.0208(13) 0.0171(12) -0.0003(11) 0.0045(12) 0.0047(12)
C8 0.0255(17) 0.0190(13) 0.0123(12) -0.0017(9) 0.0001(11) 0.0028(11)
C9 0.0286(19) 0.0226(14) 0.0188(13) -0.0021(11) 0.0042(12) -0.0005(12)
C10 0.0238(18) 0.0192(13) 0.0219(13) -0.0012(11) 0.0047(12) 0.0000(12)
C11 0.0268(18) 0.0188(13) 0.0135(12) -0.0044(10) 0.0004(11) 0.0015(12)
C12 0.0274(19) 0.0245(15) 0.0169(13) 0.0001(11) 0.0031(12) -0.0028(13)
C13 0.0219(18) 0.0246(15) 0.0218(14) -0.0018(11) 0.0014(12) -0.0035(13)
C14 0.036(2) 0.0284(16) 0.0183(14) -0.0032(12) 0.0092(13) -0.0031(14)
C15 0.040(2) 0.0307(16) 0.0152(13) -0.0050(11) 0.0057(14) -0.0047(15)
C16 0.040(2) 0.0295(17) 0.0239(15) -0.0054(13) 0.0052(14) -0.0016(15)
C17 0.047(3) 0.047(2) 0.038(2) -0.0029(18) 0.0100(18) 0.0050(19)

loop_
_atom_type_symbol
_atom_type_description
_atom_type_scat_dispersion_real
_atom_type_scat_dispersion_imag
_atom_type_scat_source
C C 0.0033 0.0016 'International Tables Vol C Tables 4.2.6.8 and 6.1.1.4'
H H 0.0000 0.0000 'International Tables Vol C Tables 4.2.6.8 and 6.1.1.4'
N N 0.0061 0.0033 'International Tables Vol C Tables 4.2.6.8 and 6.1.1.4'
O O 0.0106 0.0060 'International Tables Vol C Tables 4.2.6.8 and 6.1.1.4'

loop_
_exptl_crystal_face_index_h
_exptl_crystal_face_index_k
_exptl_crystal_face_index_l
_exptl_crystal_face_perp_dist
_exptl_oxdiff_crystal_face_indexfrac_h
_exptl_oxdiff_crystal_face_indexfrac_k
_exptl_oxdiff_crystal_face_indexfrac_l
_exptl_oxdiff_crystal_face_x
_exptl_oxdiff_crystal_face_y
_exptl_oxdiff_crystal_face_z
0 1 0 0.0048 -0.0000 1.0000 -0.0000 0.0127 -0.0057 0.0157
0 -1 -1 0.0211 0.0000 -0.9999 -1.0000 0.0216 0.0889 -0.0134
0 1 1 0.0131 -0.0000 0.9999 1.0000 -0.0216 -0.0889 0.0134
0 -1 0 0.0228 0.0000 -1.0000 0.0000 -0.0127 0.0057 -0.0157
-1 0 0 0.2191 -1.0000 -0.0003 -0.0000 -0.0888 0.0609 0.0939
0 -1 1 0.0158 -0.0000 -1.0000 1.0000 -0.0470 -0.0776 -0.0180
0 1 -1 0.0178 0.0000 1.0000 -1.0000 0.0470 0.0776 0.0180
1 0 0 0.2181 1.0000 0.0003 0.0000 0.0888 -0.0609 -0.0939

loop_
_geom_angle_atom_site_label_1
_geom_angle_atom_site_label_2
_geom_angle_atom_site_label_3
_geom_angle
_geom_angle_site_symmetry_1
_geom_angle_site_symmetry_3
C11 O3 C14 117.4(2) . .
C5 N1 C1 125.2(2) . .
C5 N1 C8 117.0(2) . .
C1 N1 C8 117.8(2) . .
O1 C1 N1 120.8(2) . .
O1 C1 C2 122.5(2) . .
N1 C1 C2 116.6(2) . .
C6 C2 C3 120.8(2) . .
C6 C2 C1 119.7(2) . .
C3 C2 C1 119.5(2) . .
C2 C3 C4 121.6(2) . .
C2 C3 C3 119.4(3) . 3_564
C4 C3 C3 118.9(3) . 3_564
C7 C4 C3 120.2(2) . .
C7 C4 C5 120.1(2) . .
C3 C4 C5 119.7(2) . .
O2 C5 N1 121.7(2) . .
O2 C5 C4 121.7(2) . .
N1 C5 C4 116.5(2) . .
C2 C6 C7 119.8(2) . 3_564
C2 C6 H6 116.3(14) . .
C7 C6 H6 123.7(14) 3_564 .
C4 C7 C6 120.8(2) . 3_564
C4 C7 H7 119.7(15) . .
C6 C7 H7 119.4(15) 3_564 .
C13 C8 C9 121.0(2) . .
C13 C8 N1 118.3(2) . .
C9 C8 N1 120.6(2) . .
C10 C9 C8 119.5(3) . .
C10 C9 H9 118.8(14) . .
C8 C9 H9 121.7(14) . .
C9 C10 C11 120.1(3) . .
C9 C10 H10 121.3(15) . .
C11 C10 H10 118.5(15) . .
O3 C11 C12 124.7(2) . .
O3 C11 C10 115.3(2) . .
C12 C11 C10 120.1(2) . .
C11 C12 C13 119.6(3) . .
C11 C12 H12 121.2(14) . .
C13 C12 H12 119.2(14) . .
C8 C13 C12 119.7(3) . .
C8 C13 H13 120.6(14) . .
C12 C13 H13 119.5(15) . .
O3 C14 C15 107.5(2) . .
O3 C14 H14A 109.2(14) . .
C15 C14 H14A 112.6(13) . .
O3 C14 H14B 107.9(13) . .
C15 C14 H14B 111.0(13) . .
H14A C14 H14B 109(2) . .
C14 C15 C16 115.0(2) . .
C14 C15 H15A 107.7(15) . .
C16 C15 H15A 107.4(15) . .
C14 C15 H15B 109.2(15) . .
C16 C15 H15B 109.1(15) . .
H15A C15 H15B 108(2) . .
C17 C16 C15 114.0(3) . .
C17 C16 H16A 110.9(17) . .
C15 C16 H16A 110.1(16) . .
C17 C16 H16B 109.4(14) . .
C15 C16 H16B 108.0(14) . .
H16A C16 H16B 104(2) . .
C16 C17 H17A 111.4(19) . .
C16 C17 H17B 111.8(18) . .
H17A C17 H17B 101(2) . .
C16 C17 H17C 113(2) . .
H17A C17 H17C 110(3) . .
H17B C17 H17C 109(3) . .

loop_
_geom_bond_atom_site_label_1
_geom_bond_atom_site_label_2
_geom_bond_distance
_geom_bond_site_symmetry_2
O1 C1 1.217(3) .
O2 C5 1.216(3) .
O3 C11 1.373(3) .
O3 C14 1.443(3) .
N1 C5 1.400(3) .
N1 C1 1.402(3) .
N1 C8 1.460(3) .
C1 C2 1.485(3) .
C2 C6 1.369(3) .
C2 C3 1.408(3) .
C3 C4 1.413(3) .
C3 C3 1.420(4) 3_564
C4 C7 1.374(3) .
C4 C5 1.486(3) .
C6 C7 1.411(3) 3_564
C6 H6 1.03(3) .
C7 C6 1.411(3) 3_564
C7 H7 1.00(3) .
C8 C13 1.372(4) .
C8 C9 1.381(4) .
C9 C10 1.381(3) .
C9 H9 0.97(2) .
C10 C11 1.395(4) .
C10 H10 0.94(3) .
C11 C12 1.379(4) .
C12 C13 1.400(4) .
C12 H12 0.95(2) .
C13 H13 0.97(3) .
C14 C15 1.503(4) .
C14 H14A 1.09(3) .
C14 H14B 1.03(3) .
C15 C16 1.525(4) .
C15 H15A 1.08(3) .
C15 H15B 1.05(3) .
C16 C17 1.513(5) .
C16 H16A 0.98(3) .
C16 H16B 1.05(2) .
C17 H17A 1.13(3) .
C17 H17B 1.02(3) .
C17 H17C 0.96(3) .

loop_
_geom_hbond_atom_site_label_D
_geom_hbond_atom_site_label_H
_geom_hbond_atom_site_label_A
_geom_hbond_distance_DH
_geom_hbond_distance_HA
_geom_hbond_distance_DA
_geom_hbond_angle_DHA
_geom_hbond_site_symmetry_A
C13 H13 O1 0.97(3) 2.42(3) 3.314(3) 152.7(19) 1_455
C9 H9 O2 0.97(2) 2.34(2) 3.269(4) 158.9(19) 1_655
